data_7043833
loop_
_publ_author_name
'Freitag, Benjamin'
'Fischer, Christian A.'
'Penafiel, Johanne'
'Ballmann, Gerd'
'Elsen, Holger'
'F\"arber, Christian'
'Piesik, Dirk F.'
'Harder, Sjoerd'

_publ_section_title
;
 Bora-amidinate as a cooperative ligand in group 2 metal catalysis
;
_journal_name_full 'Dalton Trans.'
_journal_paper_doi 10.1039/C7DT02136D
_journal_year 2017
_chemical_formula_moiety 'C36 H59 B Mg N2 O3'
_chemical_formula_sum 'C36 H59 B Mg N2 O3'
_chemical_formula_weight 602.97
_space_group_crystal_system orthorhombic
_space_group_IT_number 19
_space_group_name_Hall 'P 2ac 2ab'
_space_group_name_H-M_alt 'P 21 21 21'
_symmetry_space_group_name_Hall 'P 2ac 2ab'
_symmetry_space_group_name_H-M 'P 21 21 21'
_atom_sites_solution_hydrogens mixed
_atom_sites_solution_primary dual
_audit_creation_date 2017-03-08
_audit_creation_method
;
Olex2 1.2
(compiled 2017.03.02 svn.r3394 for OlexSys, GUI svn.r5324)
;
_audit_update_record
;
2017-05-22 deposited with the CCDC.
2017-07-18 downloaded from the CCDC.
;
_cell_angle_alpha 90
_cell_angle_beta 90
_cell_angle_gamma 90
_cell_formula_units_Z 4
_cell_length_a 10.5266(2)
_cell_length_b 17.9167(3)
_cell_length_c 18.7856(4)
_cell_measurement_reflns_used 11721
_cell_measurement_temperature 100
_cell_measurement_theta_max 73.4500
_cell_measurement_theta_min 3.3830
_cell_volume 3543.00(12)
_computing_cell_refinement 'CrysAlisPro 1.171.38.43 (Rigaku OD, 2015)'
_computing_data_collection 'CrysAlisPro 1.171.38.43 (Rigaku OD, 2015)'
_computing_data_reduction 'CrysAlisPro 1.171.38.43 (Rigaku OD, 2015)'
_computing_molecular_graphics 'Olex2 (Dolomanov et al., 2009)'
_computing_publication_material 'Olex2 (Dolomanov et al., 2009)'
_computing_structure_refinement 'ShelXL (Sheldrick, 2015)'
_computing_structure_solution 'ShelXT (Sheldrick, 2015)'
_diffrn_ambient_environment N~2~
_diffrn_ambient_temperature 100
_diffrn_detector 'CCD plate'
_diffrn_detector_area_resol_mean 5.2903
_diffrn_detector_type AtlasS2
_diffrn_measured_fraction_theta_full 1.000
_diffrn_measured_fraction_theta_max 1.000
_diffrn_measurement_details
;
List of Runs (angles in degrees, time in seconds):

  # Type    Start    End  Width  t~exp~   \w     \q     \k     \f   Frames
#--------------------------------------------------------------------------
  1  \w    -64.00  31.00   1.00    2.00    --  -41.69  38.00  90.00   95
  2  \w     17.00 112.00   1.00    2.00    --   41.69  49.00 165.00   95
  3  \w     23.00  97.00   1.00    2.00    --   41.69-125.00-120.00   74
  4  \w     82.00 177.00   1.00    8.00    --  106.00  45.00 150.00   95
  5  \w     25.00 109.00   1.00    8.00    --  106.00 -94.00-150.00   84
  6  \w     75.00 178.00   1.00    8.00    --  106.00  77.00-120.00  103
  7  \w   -112.00 -62.00   1.00    2.00    --  -41.69-143.00 150.00   50
  8  \w   -116.00 -10.00   1.00    2.00    --  -41.69 -77.00   0.00  106
  9  \w     15.00  54.00   1.00    2.00    --   41.69  57.00 -90.00   39
 10  \w    120.00 171.00   1.00    8.00    --  106.00 125.00 -90.00   51
 11  \w     78.00 144.00   1.00    8.00    --  106.00  61.00 -60.00   66
;
_diffrn_measurement_device 'four-circle diffractometer'
_diffrn_measurement_device_type 'SuperNova, Dual, Cu at zero, AtlasS2'
_diffrn_measurement_method '\w scans'
_diffrn_orient_matrix_type 'CrysAlisPro convention (1999,Acta A55,543-557)'
_diffrn_orient_matrix_UB_11 -0.0038888000
_diffrn_orient_matrix_UB_12 0.0857505000
_diffrn_orient_matrix_UB_13 -0.0048056000
_diffrn_orient_matrix_UB_21 0.0884170000
_diffrn_orient_matrix_UB_22 -0.0026276000
_diffrn_orient_matrix_UB_23 -0.0653216000
_diffrn_orient_matrix_UB_31 -0.1166597000
_diffrn_orient_matrix_UB_32 -0.0047446000
_diffrn_orient_matrix_UB_33 -0.0493717000
_diffrn_radiation_monochromator mirror
_diffrn_radiation_probe x-ray
_diffrn_radiation_type CuK\a
_diffrn_radiation_wavelength 1.54184
_diffrn_reflns_av_R_equivalents 0.0486
_diffrn_reflns_av_unetI/netI 0.0457
_diffrn_reflns_Laue_measured_fraction_full 1.000
_diffrn_reflns_Laue_measured_fraction_max 1.000
_diffrn_reflns_limit_h_max 12
_diffrn_reflns_limit_h_min -12
_diffrn_reflns_limit_k_max 21
_diffrn_reflns_limit_k_min -21
_diffrn_reflns_limit_l_max 21
_diffrn_reflns_limit_l_min -22
_diffrn_reflns_number 17026
_diffrn_reflns_point_group_measured_fraction_full 0.994
_diffrn_reflns_point_group_measured_fraction_max 0.993
_diffrn_reflns_theta_full 67.684
_diffrn_reflns_theta_max 68.115
_diffrn_reflns_theta_min 3.409
_diffrn_source 'micro-focus sealed X-ray tube'
_diffrn_source_type 'SuperNova (Cu) X-ray Source'
_exptl_absorpt_coefficient_mu 0.698
_exptl_absorpt_correction_T_max 0.992
_exptl_absorpt_correction_T_min 0.981
_exptl_absorpt_correction_type gaussian
_exptl_absorpt_process_details
;
CrysAlisPro 1.171.38.43 (Rigaku Oxford Diffraction, 2015)
Numerical absorption correction based on gaussian integration over
            a multifaceted crystal model
Empirical absorption correction using spherical harmonics,
 implemented in SCALE3 ABSPACK scaling algorithm.
;
_exptl_crystal_colour 'clear colourless'
_exptl_crystal_colour_lustre clear
_exptl_crystal_colour_primary colourless
_exptl_crystal_density_diffrn 1.130
_exptl_crystal_description block
_exptl_crystal_F_000 1320
_exptl_crystal_size_max 0.425
_exptl_crystal_size_mid 0.28
_exptl_crystal_size_min 0.164
_refine_diff_density_max 0.422
_refine_diff_density_min -0.307
_refine_diff_density_rms 0.046
_refine_ls_abs_structure_details
;
 Flack x determined using 2431 quotients [(I+)-(I-)]/[(I+)+(I-)]
 (Parsons, Flack and Wagner, Acta Cryst. B69 (2013) 249-259).
;
_refine_ls_abs_structure_Flack -0.04(3)
_refine_ls_extinction_method none
_refine_ls_goodness_of_fit_ref 1.021
_refine_ls_hydrogen_treatment mixed
_refine_ls_matrix_type full
_refine_ls_number_parameters 400
_refine_ls_number_reflns 6422
_refine_ls_number_restraints 0
_refine_ls_restrained_S_all 1.021
_refine_ls_R_factor_all 0.0490
_refine_ls_R_factor_gt 0.0466
_refine_ls_shift/su_max 0.000
_refine_ls_shift/su_mean 0.000
_refine_ls_structure_factor_coef Fsqd
_refine_ls_weighting_details 'w=1/[\s^2^(Fo^2^)+(0.0710P)^2^+0.9060P] where P=(Fo^2^+2Fc^2^)/3'
_refine_ls_weighting_scheme calc
_refine_ls_wR_factor_gt 0.1218
_refine_ls_wR_factor_ref 0.1245
_reflns_Friedel_coverage 0.770
_reflns_Friedel_fraction_full 0.987
_reflns_Friedel_fraction_max 0.984
_reflns_number_gt 6102
_reflns_number_total 6422
_reflns_threshold_expression 'I > 2\s(I)'
_cod_data_source_file c7dt02136d2.cif
_cod_data_source_block hasj161205b
_cod_database_code 7043833
_shelx_shelxl_version_number 2014/7
_chemical_oxdiff_formula 'C H N Mg B O'
_shelx_space_group_comment
;
The symmetry employed for this shelxl refinement is uniquely defined
by the following loop, which should always be used as a source of
symmetry information in preference to the above space-group names.
They are only intended as comments.
;
_reflns_odcompleteness_completeness 99.92
_reflns_odcompleteness_iscentric 1
_reflns_odcompleteness_theta 67.96
_olex2_refinement_description
;
1. Fixed Uiso
 At 1.2 times of:
  All C(H) groups, All C(H,H) groups
 At 1.5 times of:
  All C(H,H,H) groups
2.a Ternary CH refined with riding coordinates:
 C7(H7), C19(H19), C22(H22), C10(H10)
2.b Secondary CH2 refined with riding coordinates:
 C34(H34A,H34B), C29(H29A,H29B), C28(H28A,H28B), C35(H35A,H35B), C25(H25A,
 H25B), C36(H36A,H36B), C27(H27A,H27B), C26(H26A,H26B), C33(H33A,H33B),
 C32(H32A,H32B), C30(H30A,H30B), C31(H31A,H31B)
2.c Aromatic/amide H refined with riding coordinates:
 C5(H5), C3(H3), C17(H17), C15(H15), C4(H4), C16(H16)
2.d Idealised Me refined as rotating group:
 C12(H12A,H12B,H12C), C8(H8A,H8B,H8C), C11(H11A,H11B,H11C), C20(H20A,H20B,
 H20C), C21(H21A,H21B,H21C), C9(H9A,H9B,H9C), C24(H24A,H24B,H24C), C23(H23A,
 H23B,H23C)
;
_olex2_date_sample_data_collection 2016-12-05
_olex2_submission_original_sample_id hasj161205b
_olex2_submission_special_instructions 'No special instructions were received'
_oxdiff_exptl_absorpt_empirical_details
;
Empirical correction (ABSPACK) includes:
- Absorption correction using spherical harmonics
- Frame scaling
;
_oxdiff_exptl_absorpt_empirical_full_max 4.058
_oxdiff_exptl_absorpt_empirical_full_min 0.292

loop_
_space_group_symop_operation_xyz
'x, y, z'
'-x+1/2, -y, z+1/2'
'-x, y+1/2, -z+1/2'
'x+1/2, -y+1/2, -z'

loop_
_atom_site_label
_atom_site_type_symbol
_atom_site_fract_x
_atom_site_fract_y
_atom_site_fract_z
_atom_site_U_iso_or_equiv
_atom_site_adp_type
_atom_site_occupancy
_atom_site_site_symmetry_order
_atom_site_calc_flag
_atom_site_refinement_flags_posn
Mg1 Mg 0.57252(8) 0.49223(4) 0.25056(5) 0.0209(2) Uani 1 1 d .
O1 O 0.46010(19) 0.41835(10) 0.30816(12) 0.0264(5) Uani 1 1 d .
O2 O 0.7520(2) 0.44548(12) 0.26145(12) 0.0313(5) Uani 1 1 d .
O3 O 0.5459(2) 0.41599(10) 0.16731(12) 0.0354(6) Uani 1 1 d .
N2 N 0.5271(2) 0.58601(11) 0.19598(13) 0.0203(5) Uani 1 1 d .
N1 N 0.5828(2) 0.58089(11) 0.32040(12) 0.0196(5) Uani 1 1 d .
C2 C 0.5224(3) 0.60438(14) 0.44427(16) 0.0214(6) Uani 1 1 d .
C13 C 0.4975(3) 0.62087(14) 0.13197(16) 0.0216(6) Uani 1 1 d .
C14 C 0.5866(3) 0.61902(14) 0.07484(16) 0.0237(6) Uani 1 1 d .
C7 C 0.3989(3) 0.56278(15) 0.43205(17) 0.0256(6) Uani 1 1 d .
H7 H 0.4156 0.5238 0.3951 0.031 Uiso 1 1 calc R
C6 C 0.7229(3) 0.65331(15) 0.39933(16) 0.0235(6) Uani 1 1 d .
C18 C 0.3798(3) 0.65772(14) 0.12080(16) 0.0249(6) Uani 1 1 d .
C1 C 0.6100(3) 0.61190(13) 0.38676(16) 0.0203(6) Uani 1 1 d .
C5 C 0.7424(3) 0.68775(16) 0.46472(17) 0.0291(7) Uani 1 1 d .
H5 H 0.8176 0.7161 0.4719 0.035 Uiso 1 1 calc R
C3 C 0.5464(3) 0.63931(15) 0.50889(16) 0.0262(6) Uani 1 1 d .
H3 H 0.4871 0.6340 0.5467 0.031 Uiso 1 1 calc R
C19 C 0.7153(3) 0.58298(16) 0.08693(17) 0.0284(7) Uani 1 1 d .
H19 H 0.7019 0.5399 0.1200 0.034 Uiso 1 1 calc R
C34 C 0.5132(3) 0.30231(16) 0.10619(18) 0.0303(7) Uani 1 1 d .
H34A H 0.4659 0.2551 0.1132 0.036 Uiso 1 1 calc R
H34B H 0.5875 0.2926 0.0752 0.036 Uiso 1 1 calc R
C17 C 0.3554(3) 0.69096(16) 0.05534(18) 0.0311(7) Uani 1 1 d .
H17 H 0.2765 0.7156 0.0482 0.037 Uiso 1 1 calc R
C15 C 0.5573(3) 0.65267(15) 0.01025(16) 0.0293(6) Uani 1 1 d .
H15 H 0.6168 0.6505 -0.0277 0.035 Uiso 1 1 calc R
C4 C 0.6553(3) 0.68187(16) 0.51960(17) 0.0289(6) Uani 1 1 d .
H4 H 0.6696 0.7064 0.5637 0.035 Uiso 1 1 calc R
C22 C 0.2786(3) 0.65587(16) 0.17851(17) 0.0276(6) Uani 1 1 d .
H22 H 0.3238 0.6567 0.2254 0.033 Uiso 1 1 calc R
C10 C 0.8233(3) 0.66184(17) 0.34182(17) 0.0276(6) Uani 1 1 d .
H10 H 0.8039 0.6249 0.3034 0.033 Uiso 1 1 calc R
C29 C 0.8189(3) 0.45045(18) 0.32913(18) 0.0328(7) Uani 1 1 d .
H29A H 0.7929 0.4091 0.3609 0.039 Uiso 1 1 calc R
H29B H 0.7993 0.4984 0.3530 0.039 Uiso 1 1 calc R
C28 C 0.4943(3) 0.36989(17) 0.36651(19) 0.0334(7) Uani 1 1 d .
H28A H 0.5065 0.3988 0.4109 0.040 Uiso 1 1 calc R
H28B H 0.5734 0.3422 0.3558 0.040 Uiso 1 1 calc R
C35 C 0.4283(3) 0.36214(17) 0.07468(19) 0.0368(7) Uani 1 1 d .
H35A H 0.4246 0.3583 0.0221 0.044 Uiso 1 1 calc R
H35B H 0.3410 0.3590 0.0942 0.044 Uiso 1 1 calc R
C12 C 0.9576(3) 0.64535(19) 0.36933(19) 0.0352(7) Uani 1 1 d .
H12A H 0.9843 0.6852 0.4018 0.053 Uiso 1 1 calc GR
H12B H 1.0166 0.6427 0.3291 0.053 Uiso 1 1 calc GR
H12C H 0.9577 0.5976 0.3947 0.053 Uiso 1 1 calc GR
C8 C 0.2982(3) 0.61552(18) 0.40191(19) 0.0338(7) Uani 1 1 d .
H8A H 0.2790 0.6544 0.4370 0.051 Uiso 1 1 calc GR
H8B H 0.2208 0.5873 0.3912 0.051 Uiso 1 1 calc GR
H8C H 0.3303 0.6387 0.3582 0.051 Uiso 1 1 calc GR
C16 C 0.4426(3) 0.68928(16) 0.00014(17) 0.0339(7) Uani 1 1 d .
H16 H 0.4241 0.7128 -0.0440 0.041 Uiso 1 1 calc R
C11 C 0.8217(3) 0.73991(17) 0.3083(2) 0.0341(7) Uani 1 1 d .
H11A H 0.7366 0.7505 0.2896 0.051 Uiso 1 1 calc GR
H11B H 0.8836 0.7420 0.2694 0.051 Uiso 1 1 calc GR
H11C H 0.8437 0.7771 0.3445 0.051 Uiso 1 1 calc GR
C20 C 0.8046(3) 0.63763(18) 0.1244(2) 0.0399(8) Uani 1 1 d .
H20A H 0.8207 0.6805 0.0933 0.060 Uiso 1 1 calc GR
H20B H 0.8851 0.6126 0.1352 0.060 Uiso 1 1 calc GR
H20C H 0.7653 0.6548 0.1688 0.060 Uiso 1 1 calc GR
C25 C 0.3236(3) 0.41388(18) 0.2957(2) 0.0370(8) Uani 1 1 d .
H25A H 0.3060 0.3924 0.2482 0.044 Uiso 1 1 calc R
H25B H 0.2846 0.4641 0.2984 0.044 Uiso 1 1 calc R
C21 C 0.7767(4) 0.5520(2) 0.0195(2) 0.0481(9) Uani 1 1 d .
H21A H 0.7163 0.5193 -0.0050 0.072 Uiso 1 1 calc GR
H21B H 0.8528 0.5235 0.0323 0.072 Uiso 1 1 calc GR
H21C H 0.8003 0.5934 -0.0119 0.072 Uiso 1 1 calc GR
C36 C 0.4928(4) 0.43247(17) 0.09752(18) 0.0377(8) Uani 1 1 d .
H36A H 0.5608 0.4462 0.0636 0.045 Uiso 1 1 calc R
H36B H 0.4312 0.4741 0.1005 0.045 Uiso 1 1 calc R
B1 B 0.5488(3) 0.62513(16) 0.26086(18) 0.0216(6) Uani 1 1 d .
C27 C 0.3833(4) 0.3172(2) 0.3734(2) 0.0464(9) Uani 1 1 d .
H27A H 0.3924 0.2740 0.3409 0.056 Uiso 1 1 calc R
H27B H 0.3749 0.2987 0.4229 0.056 Uiso 1 1 calc R
C9 C 0.3488(3) 0.52270(17) 0.49825(19) 0.0348(7) Uani 1 1 d .
H9A H 0.4151 0.4900 0.5174 0.052 Uiso 1 1 calc GR
H9B H 0.2742 0.4928 0.4855 0.052 Uiso 1 1 calc GR
H9C H 0.3249 0.5596 0.5343 0.052 Uiso 1 1 calc GR
C26 C 0.2721(3) 0.3643(2) 0.3531(2) 0.0431(9) Uani 1 1 d .
H26A H 0.2416 0.3940 0.3941 0.052 Uiso 1 1 calc R
H26B H 0.2014 0.3332 0.3350 0.052 Uiso 1 1 calc R
C33 C 0.5534(5) 0.33472(15) 0.1756(2) 0.0474(10) Uani 1 1 d .
H33A H 0.4964 0.3177 0.2142 0.057 Uiso 1 1 calc R
H33B H 0.6413 0.3193 0.1872 0.057 Uiso 1 1 calc R
C24 C 0.2041(4) 0.58368(18) 0.1752(2) 0.0454(9) Uani 1 1 d .
H24A H 0.1602 0.5803 0.1293 0.068 Uiso 1 1 calc GR
H24B H 0.1415 0.5827 0.2138 0.068 Uiso 1 1 calc GR
H24C H 0.2623 0.5413 0.1803 0.068 Uiso 1 1 calc GR
C23 C 0.1880(4) 0.72242(18) 0.1777(3) 0.0477(10) Uani 1 1 d .
H23A H 0.2371 0.7689 0.1781 0.072 Uiso 1 1 calc GR
H23B H 0.1332 0.7206 0.2198 0.072 Uiso 1 1 calc GR
H23C H 0.1354 0.7205 0.1347 0.072 Uiso 1 1 calc GR
C32 C 0.8453(4) 0.4318(3) 0.2063(2) 0.0726(16) Uani 1 1 d .
H32A H 0.8183 0.3894 0.1761 0.087 Uiso 1 1 calc R
H32B H 0.8544 0.4765 0.1757 0.087 Uiso 1 1 calc R
C30 C 0.9582(4) 0.4454(3) 0.3129(3) 0.0685(14) Uani 1 1 d .
H30A H 0.9984 0.4953 0.3151 0.082 Uiso 1 1 calc R
H30B H 1.0015 0.4119 0.3470 0.082 Uiso 1 1 calc R
C31 C 0.9640(4) 0.4150(3) 0.2403(3) 0.0712(14) Uani 1 1 d .
H31A H 1.0351 0.4380 0.2137 0.085 Uiso 1 1 calc R
H31B H 0.9776 0.3604 0.2418 0.085 Uiso 1 1 calc R
H1 H 0.534(3) 0.6902(18) 0.2688(18) 0.029(9) Uiso 1 1 d .

loop_
_atom_site_aniso_label
_atom_site_aniso_U_11
_atom_site_aniso_U_22
_atom_site_aniso_U_33
_atom_site_aniso_U_23
_atom_site_aniso_U_13
_atom_site_aniso_U_12
Mg1 0.0221(4) 0.0177(4) 0.0229(5) 0.0009(3) -0.0018(4) 0.0016(3)
O1 0.0245(10) 0.0227(9) 0.0318(12) 0.0064(8) -0.0031(9) -0.0024(8)
O2 0.0279(10) 0.0392(11) 0.0268(12) -0.0042(9) -0.0012(9) 0.0144(9)
O3 0.0607(15) 0.0176(9) 0.0277(12) 0.0006(8) -0.0122(11) -0.0009(10)
N2 0.0224(11) 0.0172(9) 0.0212(13) 0.0034(8) 0.0009(9) 0.0028(9)
N1 0.0177(10) 0.0186(9) 0.0223(13) -0.0015(8) 0.0008(9) 0.0003(8)
C2 0.0201(12) 0.0190(12) 0.0251(15) 0.0031(10) -0.0001(11) 0.0062(10)
C13 0.0243(14) 0.0153(11) 0.0251(16) -0.0019(10) 0.0000(11) -0.0016(10)
C14 0.0288(14) 0.0153(11) 0.0269(16) -0.0009(10) 0.0039(12) -0.0016(11)
C7 0.0224(13) 0.0246(13) 0.0299(17) -0.0019(11) 0.0060(12) 0.0010(11)
C6 0.0207(13) 0.0236(13) 0.0261(16) 0.0017(11) -0.0022(12) 0.0016(11)
C18 0.0270(14) 0.0204(12) 0.0272(17) -0.0021(11) -0.0021(12) -0.0004(11)
C1 0.0198(12) 0.0175(11) 0.0236(15) 0.0030(10) -0.0022(11) 0.0053(10)
C5 0.0251(14) 0.0322(14) 0.0300(18) -0.0013(12) -0.0058(13) -0.0025(12)
C3 0.0278(14) 0.0262(13) 0.0246(16) 0.0013(11) 0.0018(12) 0.0059(11)
C19 0.0266(14) 0.0265(13) 0.0320(18) 0.0059(12) 0.0083(13) 0.0044(12)
C34 0.0349(16) 0.0261(13) 0.0298(18) -0.0030(12) 0.0048(14) -0.0018(12)
C17 0.0320(16) 0.0273(14) 0.0341(18) 0.0008(13) -0.0064(14) 0.0073(12)
C15 0.0407(16) 0.0231(12) 0.0241(16) 0.0000(11) 0.0051(14) -0.0002(12)
C4 0.0324(15) 0.0321(14) 0.0223(16) -0.0016(12) -0.0035(13) 0.0038(12)
C22 0.0229(13) 0.0297(14) 0.0301(18) -0.0023(12) -0.0005(12) 0.0063(12)
C10 0.0210(13) 0.0318(14) 0.0301(17) 0.0007(12) -0.0009(12) -0.0011(11)
C29 0.0290(15) 0.0334(15) 0.0360(19) -0.0032(13) -0.0103(14) 0.0075(13)
C28 0.0308(16) 0.0332(15) 0.036(2) 0.0087(13) -0.0010(14) 0.0075(13)
C35 0.0423(18) 0.0337(15) 0.0343(19) -0.0006(13) -0.0071(15) -0.0016(15)
C12 0.0202(14) 0.0443(17) 0.041(2) -0.0008(15) -0.0021(13) -0.0001(13)
C8 0.0214(14) 0.0414(16) 0.039(2) -0.0016(14) 0.0004(13) 0.0023(13)
C16 0.0495(19) 0.0286(14) 0.0235(16) 0.0057(12) -0.0078(15) 0.0013(14)
C11 0.0277(15) 0.0352(15) 0.039(2) 0.0063(14) 0.0057(14) -0.0025(13)
C20 0.0274(15) 0.0370(16) 0.055(2) 0.0081(16) 0.0028(16) -0.0003(13)
C25 0.0233(15) 0.0349(15) 0.053(2) 0.0022(15) -0.0083(15) -0.0035(13)
C21 0.052(2) 0.0486(19) 0.044(2) 0.0038(17) 0.0184(18) 0.0149(18)
C36 0.057(2) 0.0285(15) 0.0272(19) 0.0034(12) -0.0131(16) -0.0059(14)
B1 0.0170(13) 0.0212(13) 0.0266(18) -0.0001(12) 0.0024(12) 0.0007(11)
C27 0.0439(19) 0.0410(18) 0.054(3) 0.0192(17) 0.0095(18) -0.0014(15)
C9 0.0322(15) 0.0325(14) 0.040(2) 0.0030(13) 0.0123(15) -0.0011(13)
C26 0.0344(17) 0.0484(19) 0.047(2) -0.0014(16) 0.0005(16) -0.0110(15)
C33 0.085(3) 0.0149(13) 0.042(2) -0.0008(13) -0.017(2) 0.0025(15)
C24 0.046(2) 0.0336(16) 0.057(3) -0.0014(16) 0.0179(19) -0.0049(15)
C23 0.0357(18) 0.0346(17) 0.073(3) 0.0031(17) 0.0180(19) 0.0082(15)
C32 0.059(3) 0.117(4) 0.042(3) 0.000(3) 0.012(2) 0.056(3)
C30 0.0312(19) 0.103(4) 0.071(3) -0.015(3) -0.005(2) 0.017(2)
C31 0.0329(19) 0.094(3) 0.087(4) -0.018(3) 0.018(2) -0.001(2)

loop_
_atom_type_symbol
_atom_type_description
_atom_type_scat_dispersion_real
_atom_type_scat_dispersion_imag
_atom_type_scat_source
C C 0.0181 0.0091 'International Tables Vol C Tables 4.2.6.8 and 6.1.1.4'
H H 0.0000 0.0000 'International Tables Vol C Tables 4.2.6.8 and 6.1.1.4'
B B 0.0090 0.0039 'International Tables Vol C Tables 4.2.6.8 and 6.1.1.4'
Mg Mg 0.1719 0.1771 'International Tables Vol C Tables 4.2.6.8 and 6.1.1.4'
N N 0.0311 0.0180 'International Tables Vol C Tables 4.2.6.8 and 6.1.1.4'
O O 0.0492 0.0322 'International Tables Vol C Tables 4.2.6.8 and 6.1.1.4'

loop_
_exptl_crystal_face_index_h
_exptl_crystal_face_index_k
_exptl_crystal_face_index_l
_exptl_crystal_face_perp_dist
5 2 -9 0.1335
6 2 -6 0.1324
-7 -2 -3 0.1696
-6 -2 5 0.1412
0 -2 12 0.1822
0 -11 -3 0.0875
2 -11 -1 0.0909
-1 11 2 0.1086
-5 -5 -6 0.1621
-3 -11 1 0.0948
-2 -11 2 0.0928
0 -11 5 0.1068
5 -1 8 0.1861
5 5 5 0.1798
-3 8 -8 0.1952
-5 -6 -5 0.1528
6 2 6 0.1813
-4 -8 4 0.1187
-2 6 -10 0.2087
-4 -4 9 0.1678
6 0 -6 0.1278
5 0 -9 0.1261
-2 -1 -12 0.2162
-7 -1 -1 0.1680
-6 0 6 0.1441
0 0 12 0.1812
6 1 5 0.1785
5 -4 -8 0.1169
-1 -3 -12 0.2049
-7 1 -1 0.1753
-6 3 6 0.1464
0 3 12 0.1847
6 0 4 0.1737
4 -7 -7 0.1119
-3 -4 -10 0.1929
-6 4 -1 0.1822
-6 6 3 0.1601
0 6 10 0.1787
6 -2 6 0.1785
-6 6 -2 0.1822
2 -11 -3 0.0847
1 -11 -4 0.0890
0 10 6 0.1429
3 -10 3 0.1230
1 -11 0 0.0820
0 -11 -2 0.0812
-1 -11 -3 0.0974
-3 10 -3 0.1444
-1 12 1 0.0976
0 12 2 0.1004
1 12 -1 0.0812
0 12 -1 0.0819
-2 -11 -2 0.0967
-1 -12 1 0.0831
1 -11 3 0.0998
0 11 -2 0.0885
-3 -10 4 0.1074
0 -9 7 0.1310

loop_
_geom_angle_atom_site_label_1
_geom_angle_atom_site_label_2
_geom_angle_atom_site_label_3
_geom_angle
O1 Mg1 O3 84.10(9)
O2 Mg1 O1 102.11(9)
O2 Mg1 O3 86.12(10)
N2 Mg1 O1 131.08(9)
N2 Mg1 O2 126.81(10)
N2 Mg1 O3 97.55(9)
N2 Mg1 N1 72.28(10)
N1 Mg1 O1 100.90(9)
N1 Mg1 O2 101.55(9)
N1 Mg1 O3 169.61(9)
C28 O1 Mg1 129.49(18)
C28 O1 C25 109.5(2)
C25 O1 Mg1 120.83(19)
C29 O2 Mg1 120.08(17)
C32 O2 Mg1 127.9(2)
C32 O2 C29 107.9(3)
C36 O3 Mg1 126.26(17)
C36 O3 C33 108.5(2)
C33 O3 Mg1 124.14(19)
C13 N2 Mg1 149.69(18)
C13 N2 B1 123.7(2)
B1 N2 Mg1 86.40(16)
C1 N1 Mg1 152.38(17)
C1 N1 B1 122.3(2)
B1 N1 Mg1 85.16(17)
C1 C2 C7 119.1(2)
C3 C2 C7 120.7(3)
C3 C2 C1 120.1(3)
N2 C13 C14 119.5(2)
N2 C13 C18 122.2(3)
C18 C13 C14 118.3(3)
C13 C14 C19 119.0(3)
C15 C14 C13 120.0(3)
C15 C14 C19 120.9(3)
C2 C7 H7 107.3
C2 C7 C8 110.3(2)
C2 C7 C9 113.8(3)
C8 C7 H7 107.3
C8 C7 C9 110.6(2)
C9 C7 H7 107.3
C1 C6 C10 121.1(3)
C5 C6 C1 120.1(3)
C5 C6 C10 118.8(3)
C13 C18 C22 119.7(3)
C17 C18 C13 119.4(3)
C17 C18 C22 120.7(3)
N1 C1 C2 120.5(2)
N1 C1 C6 121.9(3)
C6 C1 C2 117.7(3)
C6 C5 H5 119.1
C4 C5 C6 121.8(3)
C4 C5 H5 119.1
C2 C3 H3 119.2
C2 C3 C4 121.5(3)
C4 C3 H3 119.2
C14 C19 H19 107.1
C14 C19 C20 110.2(2)
C14 C19 C21 114.1(3)
C20 C19 H19 107.1
C21 C19 H19 107.1
C21 C19 C20 110.8(3)
H34A C34 H34B 109.0
C35 C34 H34A 111.1
C35 C34 H34B 111.1
C33 C34 H34A 111.1
C33 C34 H34B 111.1
C33 C34 C35 103.5(2)
C18 C17 H17 119.0
C16 C17 C18 122.0(3)
C16 C17 H17 119.0
C14 C15 H15 119.4
C16 C15 C14 121.2(3)
C16 C15 H15 119.4
C5 C4 C3 118.7(3)
C5 C4 H4 120.7
C3 C4 H4 120.7
C18 C22 H22 107.1
C18 C22 C23 114.4(3)
C24 C22 C18 110.6(3)
C24 C22 H22 107.1
C24 C22 C23 110.0(3)
C23 C22 H22 107.1
C6 C10 H10 107.7
C6 C10 C12 112.5(3)
C6 C10 C11 112.1(2)
C12 C10 H10 107.7
C11 C10 H10 107.7
C11 C10 C12 108.9(2)
O2 C29 H29A 110.3
O2 C29 H29B 110.3
O2 C29 C30 106.9(3)
H29A C29 H29B 108.6
C30 C29 H29A 110.3
C30 C29 H29B 110.3
O1 C28 H28A 110.9
O1 C28 H28B 110.9
O1 C28 C27 104.4(3)
H28A C28 H28B 108.9
C27 C28 H28A 110.9
C27 C28 H28B 110.9
C34 C35 H35A 111.3
C34 C35 H35B 111.3
H35A C35 H35B 109.2
C36 C35 C34 102.5(3)
C36 C35 H35A 111.3
C36 C35 H35B 111.3
C10 C12 H12A 109.5
C10 C12 H12B 109.5
C10 C12 H12C 109.5
H12A C12 H12B 109.5
H12A C12 H12C 109.5
H12B C12 H12C 109.5
C7 C8 H8A 109.5
C7 C8 H8B 109.5
C7 C8 H8C 109.5
H8A C8 H8B 109.5
H8A C8 H8C 109.5
H8B C8 H8C 109.5
C17 C16 C15 119.0(3)
C17 C16 H16 120.5
C15 C16 H16 120.5
C10 C11 H11A 109.5
C10 C11 H11B 109.5
C10 C11 H11C 109.5
H11A C11 H11B 109.5
H11A C11 H11C 109.5
H11B C11 H11C 109.5
C19 C20 H20A 109.5
C19 C20 H20B 109.5
C19 C20 H20C 109.5
H20A C20 H20B 109.5
H20A C20 H20C 109.5
H20B C20 H20C 109.5
O1 C25 H25A 110.6
O1 C25 H25B 110.6
O1 C25 C26 105.9(3)
H25A C25 H25B 108.7
C26 C25 H25A 110.6
C26 C25 H25B 110.6
C19 C21 H21A 109.5
C19 C21 H21B 109.5
C19 C21 H21C 109.5
H21A C21 H21B 109.5
H21A C21 H21C 109.5
H21B C21 H21C 109.5
O3 C36 C35 105.2(2)
O3 C36 H36A 110.7
O3 C36 H36B 110.7
C35 C36 H36A 110.7
C35 C36 H36B 110.7
H36A C36 H36B 108.8
N2 B1 H1 124.8(16)
N1 B1 N2 116.1(2)
N1 B1 H1 118.9(16)
C28 C27 H27A 111.1
C28 C27 H27B 111.1
H27A C27 H27B 109.1
C26 C27 C28 103.3(3)
C26 C27 H27A 111.1
C26 C27 H27B 111.1
C7 C9 H9A 109.5
C7 C9 H9B 109.5
C7 C9 H9C 109.5
H9A C9 H9B 109.5
H9A C9 H9C 109.5
H9B C9 H9C 109.5
C25 C26 H26A 111.0
C25 C26 H26B 111.0
C27 C26 C25 103.6(3)
C27 C26 H26A 111.0
C27 C26 H26B 111.0
H26A C26 H26B 109.0
O3 C33 C34 106.2(3)
O3 C33 H33A 110.5
O3 C33 H33B 110.5
C34 C33 H33A 110.5
C34 C33 H33B 110.5
H33A C33 H33B 108.7
C22 C24 H24A 109.5
C22 C24 H24B 109.5
C22 C24 H24C 109.5
H24A C24 H24B 109.5
H24A C24 H24C 109.5
H24B C24 H24C 109.5
C22 C23 H23A 109.5
C22 C23 H23B 109.5
C22 C23 H23C 109.5
H23A C23 H23B 109.5
H23A C23 H23C 109.5
H23B C23 H23C 109.5
O2 C32 H32A 110.1
O2 C32 H32B 110.1
H32A C32 H32B 108.4
C31 C32 O2 107.9(4)
C31 C32 H32A 110.1
C31 C32 H32B 110.1
C29 C30 H30A 110.8
C29 C30 H30B 110.8
H30A C30 H30B 108.9
C31 C30 C29 104.6(3)
C31 C30 H30A 110.8
C31 C30 H30B 110.8
C32 C31 C30 107.4(4)
C32 C31 H31A 110.2
C32 C31 H31B 110.2
C30 C31 H31A 110.2
C30 C31 H31B 110.2
H31A C31 H31B 108.5

loop_
_geom_bond_atom_site_label_1
_geom_bond_atom_site_label_2
_geom_bond_distance
Mg1 O1 2.079(2)
Mg1 O2 2.076(2)
Mg1 O3 2.095(2)
Mg1 N2 2.026(2)
Mg1 N1 2.063(2)
O1 C28 1.444(4)
O1 C25 1.458(4)
O2 C29 1.456(4)
O2 C32 1.449(5)
O3 C36 1.455(4)
O3 C33 1.466(3)
N2 C13 1.390(4)
N2 B1 1.424(4)
N1 C1 1.394(4)
N1 B1 1.417(4)
C2 C7 1.516(4)
C2 C1 1.427(4)
C2 C3 1.389(4)
C13 C14 1.426(4)
C13 C18 1.419(4)
C14 C19 1.518(4)
C14 C15 1.390(4)
C7 H7 1.0000
C7 C8 1.528(4)
C7 C9 1.530(4)
C6 C1 1.422(4)
C6 C5 1.390(4)
C6 C10 1.519(4)
C18 C17 1.390(4)
C18 C22 1.520(4)
C5 H5 0.9500
C5 C4 1.384(5)
C3 H3 0.9500
C3 C4 1.392(4)
C19 H19 1.0000
C19 C20 1.529(5)
C19 C21 1.525(5)
C34 H34A 0.9900
C34 H34B 0.9900
C34 C35 1.516(4)
C34 C33 1.488(5)
C17 H17 0.9500
C17 C16 1.385(5)
C15 H15 0.9500
C15 C16 1.387(5)
C4 H4 0.9500
C22 H22 1.0000
C22 C24 1.514(4)
C22 C23 1.527(4)
C10 H10 1.0000
C10 C12 1.534(4)
C10 C11 1.534(4)
C29 H29A 0.9900
C29 H29B 0.9900
C29 C30 1.500(5)
C28 H28A 0.9900
C28 H28B 0.9900
C28 C27 1.509(5)
C35 H35A 0.9900
C35 H35B 0.9900
C35 C36 1.494(4)
C12 H12A 0.9800
C12 H12B 0.9800
C12 H12C 0.9800
C8 H8A 0.9800
C8 H8B 0.9800
C8 H8C 0.9800
C16 H16 0.9500
C11 H11A 0.9800
C11 H11B 0.9800
C11 H11C 0.9800
C20 H20A 0.9800
C20 H20B 0.9800
C20 H20C 0.9800
C25 H25A 0.9900
C25 H25B 0.9900
C25 C26 1.498(5)
C21 H21A 0.9800
C21 H21B 0.9800
C21 H21C 0.9800
C36 H36A 0.9900
C36 H36B 0.9900
B1 H1 1.18(3)
C27 H27A 0.9900
C27 H27B 0.9900
C27 C26 1.493(5)
C9 H9A 0.9800
C9 H9B 0.9800
C9 H9C 0.9800
C26 H26A 0.9900
C26 H26B 0.9900
C33 H33A 0.9900
C33 H33B 0.9900
C24 H24A 0.9800
C24 H24B 0.9800
C24 H24C 0.9800
C23 H23A 0.9800
C23 H23B 0.9800
C23 H23C 0.9800
C32 H32A 0.9900
C32 H32B 0.9900
C32 C31 1.435(6)
C30 H30A 0.9900
C30 H30B 0.9900
C30 C31 1.470(7)
C31 H31A 0.9900
C31 H31B 0.9900

loop_
_exptl_oxdiff_crystal_face_indexfrac_h
_exptl_oxdiff_crystal_face_indexfrac_k
_exptl_oxdiff_crystal_face_indexfrac_l
_exptl_oxdiff_crystal_face_x
_exptl_oxdiff_crystal_face_y
_exptl_oxdiff_crystal_face_z
4.9979 1.9966 -9.0014 0.1950 1.0246 -0.1481
5.9986 1.9953 -6.0060 0.1766 0.9175 -0.4127
-7.0010 -1.9931 -2.9841 -0.1293 -0.4188 0.9735
-5.9989 -1.9951 5.0069 -0.1718 -0.8522 0.4621
0.0027 -2.0013 11.9891 -0.2292 -0.7777 -0.5827
-0.0041 -10.9965 -2.9991 -0.9285 0.2244 0.2007
1.9963 -10.9985 -1.0048 -0.9461 0.2710 -0.1311
-0.9961 10.9975 2.0019 0.9373 -0.2477 -0.0348
-5.0029 -4.9935 -5.9858 -0.3800 -0.0382 0.9029
-3.0029 -10.9946 1.0032 -0.9359 -0.3021 0.3530
-2.0027 -10.9956 2.0003 -0.9447 -0.2788 0.1870
-0.0019 -10.9977 4.9938 -0.9671 -0.2975 -0.1941
5.0016 -1.0052 7.9831 -0.1440 -0.0766 -0.9729
5.0026 4.9936 4.9867 0.3848 0.1035 -0.8535
-2.9996 8.0016 -7.9859 0.7362 0.2354 0.7062
-5.0029 -5.9934 -4.9869 -0.4705 -0.1008 0.8583
6.0019 1.9935 5.9834 0.1188 0.1346 -1.0050
-4.0011 -7.9950 4.0029 -0.6893 -0.5942 0.3071
-2.0008 6.0016 -9.9864 0.5704 0.4596 0.6980
-3.9985 -3.9969 8.9992 -0.3704 -0.9309 0.0411
5.9980 -0.0042 -6.0063 0.0052 0.9227 -0.4032
4.9973 -0.0029 -9.0018 0.0236 1.0299 -0.1385
-2.0035 -0.9962 -11.9857 -0.0200 0.6084 0.8302
-7.0002 -0.9936 -0.9857 -0.0532 -0.5519 0.8700
-5.9980 0.0042 6.0063 -0.0052 -0.9227 0.4032
0.0033 -0.0018 11.9894 -0.0578 -0.7829 -0.5923
6.0013 0.9939 4.9841 0.0379 0.2024 -0.9509
4.9963 -4.0019 -8.0033 -0.3241 0.9751 -0.1687
-1.0041 -2.9965 -11.9880 -0.1954 0.7022 0.7232
-6.9996 1.0058 -0.9854 0.1182 -0.5572 0.8604
-5.9971 3.0034 6.0068 0.2520 -0.9305 0.3888
0.0042 2.9974 11.9899 0.1994 -0.7907 -0.6067
6.0008 -0.0057 3.9849 -0.0430 0.2703 -0.8968
3.9958 -7.0004 -7.0027 -0.5822 0.8291 -0.0872
-3.0038 -3.9948 -9.9860 -0.2829 0.3972 0.8624
-5.9987 4.0041 -0.9868 0.3714 -0.4764 0.7295
-5.9970 6.0030 3.0099 0.5236 -0.7426 0.5225
0.0045 5.9968 9.9922 0.4662 -0.6681 -0.5223
6.0007 -2.0054 5.9828 -0.2241 0.1450 -0.9859
-5.9984 6.0037 -1.9856 0.5477 -0.4164 0.7693
1.9958 -10.9982 -3.0030 -0.9364 0.4015 -0.0324
0.9955 -10.9972 -4.0002 -0.9277 0.3782 0.1335
0.0046 9.9964 5.9963 0.8284 -0.4175 -0.3440
2.9976 -10.0003 2.9899 -0.8836 0.0960 -0.4499
0.9966 -10.9978 -0.0037 -0.9469 0.1173 -0.0639
-0.0039 -10.9967 -2.0000 -0.9333 0.1592 0.1514
-1.0041 -10.9957 -2.9972 -0.9246 0.1359 0.3173
-2.9976 10.0003 -2.9899 0.8836 -0.0960 0.4499
-0.9961 11.9974 1.0030 1.0278 -0.1851 0.0098
0.0042 11.9964 2.0002 1.0191 -0.1618 -0.1562
1.0033 11.9960 -0.9991 1.0296 0.1225 -0.1246
0.0033 11.9969 -0.9972 1.0335 0.0339 -0.0081
-2.0037 -10.9950 -1.9961 -0.9254 -0.0179 0.3845
-1.0033 -11.9960 0.9991 -1.0296 -0.1225 0.1246
0.9975 -10.9983 2.9937 -0.9614 -0.0785 -0.2120
0.0028 10.9973 -1.9965 0.9526 0.1018 0.0461
-3.0017 -9.9953 4.0007 -0.8647 -0.5005 0.2001
-0.0008 -8.9986 6.9924 -0.8052 -0.4332 -0.3024
